data_7135210
loop_
_publ_author_name
'Rezazgui, David'
'Schulz, Ji&#x159;&#xed;'
'&#x160;t&#x11b;pni&#x10d;ka, Petr'

_publ_section_title
;
 Practical synthesis of ferrocenyldiarylstibines and bismuthines.
;
_journal_issue 94
_journal_name_full 'Chemical communications (Cambridge, England)'
_journal_page_first 18705
_journal_page_last 18708
_journal_paper_doi 10.1039/d5cc05762k
_journal_volume 61
_journal_year 2025
_chemical_formula_moiety 'C24 H17 F6 Fe Sb'
_chemical_formula_sum 'C24 H17 F6 Fe Sb'
_chemical_formula_weight 596.97
_space_group_crystal_system monoclinic
_space_group_IT_number 14
_space_group_name_Hall '-P 2ybc'
_space_group_name_H-M_alt 'P 1 21/c 1'
_atom_sites_solution_hydrogens geom
_atom_sites_solution_primary 'Intrinsic Phasing'
_audit_creation_method
;FinalCif 2024.9-1 by Daniel Kratzert, Freiburg 2025, 
https://dkratzert.de/finalcif.html
;
_audit_update_record
;
2025-09-25 deposited with the CCDC.	2025-10-23 downloaded from the CCDC.
;
_cell_angle_alpha 90
_cell_angle_beta 103.8950(10)
_cell_angle_gamma 90
_cell_formula_units_Z 4
_cell_length_a 11.2444(3)
_cell_length_b 20.5216(5)
_cell_length_c 9.9176(3)
_cell_measurement_reflns_used 1046
_cell_measurement_temperature 220(2)
_cell_measurement_theta_max 19.8951
_cell_measurement_theta_min 2.3504
_cell_measurement_wavelength 0.71073
_cell_volume 2221.55(11)
_computing_cell_refinement 'SAINT V8.41 (Bruker AXS LLC)'
_computing_data_collection 'Bruker Instrument Service v8.5.1.2.Release'
_computing_data_reduction 'SAINT V8.41 (Bruker AXS LLC)'
_computing_molecular_graphics 'shelXle (C.B. Huebschle, rev 1503)'
_computing_structure_refinement 'SHELXL-2019/2 (Sheldrick, 2019)'
_computing_structure_solution 'SHELXT 2018/2 (Sheldrick, 2018)'
_diffrn_ambient_temperature 220(2)
_diffrn_detector_area_resol_mean 7.391
_diffrn_measured_fraction_theta_full 0.997
_diffrn_measured_fraction_theta_max 0.985
_diffrn_measurement_device 'KAPPA diffractometer'
_diffrn_measurement_device_type 'Bruker D8 QUEST'
_diffrn_measurement_method '\w and \f scans'
_diffrn_radiation_monochromator 'multilayer mirror'
_diffrn_radiation_type MoK\a
_diffrn_radiation_wavelength 0.71073
_diffrn_reflns_av_R_equivalents 0.0567
_diffrn_reflns_av_unetI/netI 0.0592
_diffrn_reflns_Laue_measured_fraction_full 0.997
_diffrn_reflns_Laue_measured_fraction_max 0.985
_diffrn_reflns_limit_h_max 12
_diffrn_reflns_limit_h_min -14
_diffrn_reflns_limit_k_max 26
_diffrn_reflns_limit_k_min -26
_diffrn_reflns_limit_l_max 12
_diffrn_reflns_limit_l_min -12
_diffrn_reflns_number 15630
_diffrn_reflns_point_group_measured_fraction_full 0.997
_diffrn_reflns_point_group_measured_fraction_max 0.985
_diffrn_reflns_theta_full 25.242
_diffrn_reflns_theta_max 27.482
_diffrn_reflns_theta_min 1.866
_diffrn_source 'microfocus sealed tube'
_diffrn_source_current 1.0
_diffrn_source_target Mo
_diffrn_source_type 'INCOATEC I\mS'
_diffrn_source_voltage 50.0
_exptl_absorpt_coefficient_mu 1.928
_exptl_absorpt_correction_T_max 0.828
_exptl_absorpt_correction_T_min 0.534
_exptl_absorpt_correction_type multi-scan
_exptl_absorpt_process_details
;Krause, L., Herbst-Irmer, R., Sheldrick, G. M., Stalke, D. (2015).
"Comparison of silver and molybdenum microfocus X-ray sources for single-crystal
 structure determination"
J. Appl. Cryst. 48, 3-10.
doi:10.1107/S1600576714022985
;
_exptl_crystal_colour 'translucent pale yellow'
_exptl_crystal_density_diffrn 1.785
_exptl_crystal_description block
_exptl_crystal_F_000 1168
_exptl_crystal_size_max 0.372
_exptl_crystal_size_mid 0.246
_exptl_crystal_size_min 0.102
_refine_diff_density_max 1.642
_refine_diff_density_min -1.028
_refine_diff_density_rms 0.122
_refine_ls_extinction_method none
_refine_ls_goodness_of_fit_ref 1.141
_refine_ls_hydrogen_treatment constr
_refine_ls_matrix_type full
_refine_ls_number_parameters 322
_refine_ls_number_reflns 5028
_refine_ls_number_restraints 66
_refine_ls_restrained_S_all 1.159
_refine_ls_R_factor_all 0.0877
_refine_ls_R_factor_gt 0.0717
_refine_ls_shift/su_max 0.001
_refine_ls_shift/su_mean 0.000
_refine_ls_structure_factor_coef Fsqd
_refine_ls_weighting_details 'w=1/[\s^2^(Fo^2^)+16.4459P] where P=(Fo^2^+2Fc^2^)/3'
_refine_ls_weighting_scheme calc
_refine_ls_wR_factor_gt 0.1476
_refine_ls_wR_factor_ref 0.1543
_reflns_Friedel_coverage 0.000
_reflns_number_gt 4044
_reflns_number_total 5028
_reflns_threshold_expression 'I > 2\s(I)'
_cod_data_source_file d5cc05762k3.cif
_cod_data_source_block 8
_cod_depositor_comments
;
The following automatic conversions were performed:

data item '_exptl_absorpt_correction_type' value 'Multi-Scan' was
changed to 'multi-scan' in accordance with the
/home/data/users/saulius/crontab/automatic-downloads/current/RSC/lib/dictionaries/cif_core.dic
dictionary named 'cif_core.dic' version 2.4.2 last updated on
2011-04-26.

Automatic conversion script
Id: cif_fix_values 8170 2020-07-09 18:12:32Z antanas 
;
_cod_original_sg_symbol_H-M 'P 21/c'
_cod_database_code 7135210
_shelx_shelxl_version_number 2019/3
_shelx_space_group_comment
;
The symmetry employed for this shelxl refinement is uniquely defined
by the following loop, which should always be used as a source of
symmetry information in preference to the above space-group names.
They are only intended as comments.
;
_shelx_estimated_absorpt_t_min 0.534
_shelx_estimated_absorpt_t_max 0.828
_computing_bruker_data_scaling 'SADABS-2016/2 - Bruker AXS area detector scaling and absorption correction'
_geom_details
; All esds (except the esd in the dihedral angle between two l.s. planes)
 are estimated using the full covariance matrix.  The cell esds are taken
 into account individually in the estimation of esds in distances, angles
 and torsion angles; correlations between esds in cell parameters are only
 used when they are defined by crystal symmetry.  An approximate (isotropic)
 treatment of cell esds is used for estimating esds involving l.s. planes.
;

loop_
_space_group_symop_operation_xyz
'x, y, z'
'-x, y+1/2, -z+1/2'
'-x, -y, -z'
'x, -y-1/2, z-1/2'

loop_
_atom_site_label
_atom_site_type_symbol
_atom_site_fract_x
_atom_site_fract_y
_atom_site_fract_z
_atom_site_U_iso_or_equiv
_atom_site_adp_type
_atom_site_occupancy
_atom_site_site_symmetry_order
_atom_site_calc_flag
_atom_site_refinement_flags_posn
_atom_site_refinement_flags_adp
_atom_site_refinement_flags_occupancy
_atom_site_disorder_assembly
_atom_site_disorder_group
Sb1 Sb 0.71772(5) 0.68668(2) 0.63941(6) 0.04854(18) Uani 1 1 d . . . . .
Fe1 Fe 0.65028(10) 0.56614(5) 0.35250(10) 0.0384(3) Uani 1 1 d . . . . .
C1 C 0.7253(7) 0.5933(3) 0.5519(7) 0.0407(16) Uani 1 1 d . . . . .
C2 C 0.6466(7) 0.5388(3) 0.5506(7) 0.0412(16) Uani 1 1 d . . . . .
H2 H 0.578080 0.537345 0.589245 0.049 Uiso 1 1 calc R U . . .
C3 C 0.6908(8) 0.4870(3) 0.4800(7) 0.0490(19) Uani 1 1 d . . . . .
H3 H 0.655635 0.445305 0.462902 0.059 Uiso 1 1 calc R U . . .
C4 C 0.7963(8) 0.5089(4) 0.4405(8) 0.052(2) Uani 1 1 d . . . . .
H4 H 0.844261 0.484205 0.393615 0.062 Uiso 1 1 calc R U . . .
C5 C 0.8174(7) 0.5739(4) 0.4830(8) 0.0504(19) Uani 1 1 d . . . . .
H5 H 0.881471 0.600363 0.468520 0.060 Uiso 1 1 calc R U . . .
C6 C 0.5618(9) 0.6443(4) 0.2454(9) 0.059(2) Uani 1 1 d . . . . .
H6 H 0.558380 0.686546 0.280951 0.071 Uiso 1 1 calc R U . . .
C7 C 0.4780(9) 0.5941(5) 0.2477(9) 0.060(2) Uani 1 1 d . . . . .
H7 H 0.408718 0.597015 0.284835 0.072 Uiso 1 1 calc R U . . .
C8 C 0.5143(9) 0.5391(4) 0.1858(8) 0.057(2) Uani 1 1 d . . . . .
H8 H 0.473885 0.498640 0.174413 0.069 Uiso 1 1 calc R U . . .
C9 C 0.6230(9) 0.5544(4) 0.1426(8) 0.060(2) Uani 1 1 d . . . . .
H9 H 0.667106 0.526293 0.097650 0.072 Uiso 1 1 calc R U . . .
C10 C 0.6523(9) 0.6207(4) 0.1808(8) 0.054(2) Uani 1 1 d . . . . .
H10 H 0.719471 0.644368 0.165572 0.065 Uiso 1 1 calc R U . . .
C11 C 0.8311(15) 0.6530(8) 0.8476(17) 0.027(4) Uiso 0.5 1 d . . P A 1
C12 C 0.9048(17) 0.6971(9) 0.9486(19) 0.051(5) Uiso 0.5 1 d . . P A 1
H12 H 0.901428 0.742064 0.929502 0.061 Uiso 0.5 1 calc R U P A 1
C13 C 0.9779(12) 0.6757(8) 1.0689(14) 0.030 Uiso 0.5 1 d . U P A 1
H13 H 1.030408 0.704950 1.127736 0.036 Uiso 0.5 1 calc R U P A 1
C14 C 0.9758(11) 0.6144(6) 1.1039(13) 0.023 Uiso 0.5 1 d . U P A 1
C15 C 0.9071(11) 0.5687(6) 1.0191(13) 0.025 Uiso 0.5 1 d . U P A 1
H15 H 0.908666 0.525032 1.048028 0.030 Uiso 0.5 1 calc R U P A 1
C16 C 0.8362(14) 0.5865(6) 0.8926(15) 0.032 Uiso 0.5 1 d . U P A 1
H16 H 0.790242 0.554711 0.834204 0.038 Uiso 0.5 1 calc R U P A 1
C17 C 1.0563(13) 0.5952(7) 1.2390(17) 0.041 Uiso 0.5 1 d D U P A 1
F1 F 1.0156(11) 0.5400(7) 1.2795(13) 0.087(4) Uani 0.5 1 d D U P A 1
F2 F 1.0784(13) 0.6448(13) 1.334(2) 0.112(7) Uani 0.5 1 d D U P A 1
F3 F 1.1692(9) 0.5818(8) 1.2201(12) 0.084(4) Uani 0.5 1 d D U P A 1
C11B C 0.829(2) 0.6673(10) 0.828(2) 0.047(6) Uiso 0.5 1 d . . P A 3
C12B C 0.8895(12) 0.7131(6) 0.9115(14) 0.024 Uiso 0.5 1 d . U P A 3
H12B H 0.877893 0.756546 0.881242 0.029 Uiso 0.5 1 calc R U P A 3
C13B C 0.9679(11) 0.7019(6) 1.0398(13) 0.022 Uiso 0.5 1 d . U P A 3
H13B H 1.007818 0.736671 1.094131 0.027 Uiso 0.5 1 calc R U P A 3
C14B C 0.9858(15) 0.6397(9) 1.0852(17) 0.044(4) Uiso 0.5 1 d . . P A 3
C15B C 0.9247(14) 0.5904(7) 0.9998(16) 0.040 Uiso 0.5 1 d . U P A 3
H15B H 0.937434 0.546831 1.028994 0.049 Uiso 0.5 1 calc R U P A 3
C16B C 0.8455(14) 0.6039(7) 0.8728(16) 0.033 Uiso 0.5 1 d . U P A 3
H16B H 0.803251 0.570017 0.817793 0.039 Uiso 0.5 1 calc R U P A 3
C17B C 1.0701(13) 0.6227(7) 1.2148(15) 0.044 Uiso 0.5 1 d D U P A 3
F1B F 1.0823(15) 0.5588(9) 1.262(2) 0.139(7) Uani 0.5 1 d D U P A 3
F2B F 1.0301(12) 0.6409(13) 1.3310(17) 0.091(5) Uani 0.5 1 d D U P A 3
F3B F 1.1821(12) 0.6483(11) 1.2404(17) 0.130(6) Uani 0.5 1 d D U P A 3
C18 C 0.5439(7) 0.6739(3) 0.6910(8) 0.0441(17) Uani 1 1 d . . . . .
C19 C 0.5345(8) 0.6516(4) 0.8201(8) 0.0516(19) Uani 1 1 d . . . . .
H19 H 0.605830 0.640230 0.887097 0.062 Uiso 1 1 calc R U . . .
C20 C 0.4206(8) 0.6457(4) 0.8517(8) 0.054(2) Uani 1 1 d . . . . .
H20 H 0.415494 0.630051 0.939169 0.064 Uiso 1 1 calc R U . . .
C21 C 0.3166(7) 0.6627(4) 0.7556(9) 0.0467(18) Uani 1 1 d . . . . .
C22 C 0.3245(8) 0.6862(4) 0.6275(9) 0.054(2) Uani 1 1 d . . . . .
H22 H 0.253149 0.698521 0.561627 0.065 Uiso 1 1 calc R U . . .
C23 C 0.4370(8) 0.6914(4) 0.5966(8) 0.0491(18) Uani 1 1 d . . . . .
H23 H 0.441230 0.707232 0.508971 0.059 Uiso 1 1 calc R U . . .
C24 C 0.1969(9) 0.6570(6) 0.7925(12) 0.070(3) Uani 1 1 d . . . . .
F4 F 0.192(3) 0.6172(13) 0.884(3) 0.098(8) Uani 0.5 1 d . U P B 1
F5 F 0.100(4) 0.6648(12) 0.681(5) 0.087(8) Uani 0.5 1 d . U P B 1
F6 F 0.163(2) 0.7166(11) 0.8353(19) 0.076(5) Uani 0.5 1 d . . P B 1
F4B F 0.182(3) 0.5954(12) 0.850(3) 0.088(7) Uani 0.5 1 d . . P B 2
F5B F 0.104(3) 0.6417(12) 0.685(4) 0.078(6) Uani 0.5 1 d . U P B 2
F6B F 0.186(2) 0.6978(12) 0.889(2) 0.104(8) Uani 0.5 1 d . U P B 2

loop_
_atom_site_aniso_label
_atom_site_aniso_U_11
_atom_site_aniso_U_22
_atom_site_aniso_U_33
_atom_site_aniso_U_23
_atom_site_aniso_U_13
_atom_site_aniso_U_12
Sb1 0.0593(4) 0.0380(3) 0.0551(3) -0.0041(2) 0.0270(3) -0.0110(2)
Fe1 0.0486(6) 0.0371(5) 0.0301(5) 0.0018(4) 0.0108(4) -0.0022(4)
C1 0.046(4) 0.044(4) 0.033(4) -0.002(3) 0.011(3) -0.004(3)
C2 0.048(4) 0.043(4) 0.030(3) 0.006(3) 0.004(3) -0.007(3)
C3 0.075(6) 0.032(3) 0.036(4) 0.003(3) 0.004(4) 0.003(3)
C4 0.056(5) 0.059(5) 0.038(4) -0.006(3) 0.004(4) 0.013(4)
C5 0.048(5) 0.055(4) 0.051(5) -0.004(4) 0.018(4) -0.001(4)
C6 0.078(6) 0.049(4) 0.052(5) 0.019(4) 0.017(5) 0.014(4)
C7 0.059(6) 0.079(6) 0.040(5) 0.019(4) 0.010(4) 0.004(5)
C8 0.069(6) 0.066(5) 0.030(4) 0.006(4) -0.001(4) -0.011(4)
C9 0.082(7) 0.061(5) 0.035(4) 0.000(4) 0.011(4) 0.004(5)
C10 0.070(6) 0.059(5) 0.035(4) 0.014(4) 0.017(4) -0.005(4)
F1 0.042(6) 0.152(11) 0.058(7) 0.013(7) -0.007(6) -0.011(7)
F2 0.057 0.174(14) 0.087(11) -0.024(10) -0.017(9) -0.011(11)
F3 0.032(6) 0.147(11) 0.069(7) 0.020(7) 0.004(5) 0.013(7)
F1B 0.052 0.166(14) 0.161(14) -0.024(12) -0.050(9) 0.020(10)
F2B 0.048 0.182(14) 0.040(7) -0.015(7) 0.004(6) -0.022(9)
F3B 0.059 0.212(15) 0.105(10) -0.007(11) -0.006(7) -0.011(10)
C18 0.053(5) 0.031(3) 0.053(4) 0.000(3) 0.023(4) 0.001(3)
C19 0.050(5) 0.066(5) 0.040(4) 0.012(4) 0.013(4) 0.010(4)
C20 0.057(5) 0.068(5) 0.042(4) 0.010(4) 0.023(4) 0.007(4)
C21 0.042(4) 0.046(4) 0.054(5) -0.005(3) 0.016(4) 0.008(3)
C22 0.054(5) 0.056(5) 0.051(5) -0.010(4) 0.009(4) 0.010(4)
C23 0.062(5) 0.046(4) 0.040(4) 0.003(3) 0.013(4) 0.004(4)
C24 0.058(6) 0.086(7) 0.073(7) -0.012(6) 0.028(6) 0.009(5)
F4 0.071(11) 0.118(17) 0.115(16) 0.036(13) 0.044(11) 0.010(13)
F5 0.064(10) 0.089(14) 0.106(12) -0.008(13) 0.015(8) 0.008(11)
F6 0.060(9) 0.101(12) 0.072(10) -0.018(8) 0.024(8) 0.034(8)
F4B 0.079(12) 0.082(12) 0.120(18) 0.000(10) 0.058(12) -0.016(10)
F5B 0.045(9) 0.095(14) 0.094(11) -0.024(12) 0.018(8) -0.007(11)
F6B 0.088(13) 0.119(15) 0.121(16) -0.053(12) 0.055(11) -0.006(11)

loop_
_atom_type_symbol
_atom_type_description
_atom_type_scat_dispersion_real
_atom_type_scat_dispersion_imag
_atom_type_scat_source
C C 0.0033 0.0016 'International Tables Vol C Tables 4.2.6.8 and 6.1.1.4'
H H 0.0000 0.0000 'International Tables Vol C Tables 4.2.6.8 and 6.1.1.4'
F F 0.0171 0.0103 'International Tables Vol C Tables 4.2.6.8 and 6.1.1.4'
Fe Fe 0.3463 0.8444 'International Tables Vol C Tables 4.2.6.8 and 6.1.1.4'
Sb Sb -0.5866 1.5461 'International Tables Vol C Tables 4.2.6.8 and 6.1.1.4'

loop_
_geom_angle_atom_site_label_1
_geom_angle_atom_site_label_2
_geom_angle_atom_site_label_3
_geom_angle
_geom_angle_site_symmetry_1
_geom_angle_site_symmetry_3
_geom_angle_publ_flag
C11B Sb1 C1 97.1(6) . . ?
C11B Sb1 C18 98.8(6) . . ?
C1 Sb1 C18 96.6(3) . . ?
C1 Sb1 C11 91.6(5) . . ?
C18 Sb1 C11 95.2(5) . . ?
C5 Fe1 C1 41.3(3) . . ?
C5 Fe1 C4 40.5(3) . . ?
C1 Fe1 C4 68.8(3) . . ?
C5 Fe1 C8 160.6(4) . . ?
C1 Fe1 C8 156.6(3) . . ?
C4 Fe1 C8 124.1(3) . . ?
C5 Fe1 C3 68.3(3) . . ?
C1 Fe1 C3 68.7(3) . . ?
C4 Fe1 C3 40.4(3) . . ?
C8 Fe1 C3 107.3(3) . . ?
C5 Fe1 C10 107.3(4) . . ?
C1 Fe1 C10 125.1(3) . . ?
C4 Fe1 C10 120.3(4) . . ?
C8 Fe1 C10 68.3(3) . . ?
C3 Fe1 C10 155.1(3) . . ?
C5 Fe1 C9 123.5(4) . . ?
C1 Fe1 C9 161.6(3) . . ?
C4 Fe1 C9 106.1(3) . . ?
C8 Fe1 C9 40.8(3) . . ?
C3 Fe1 C9 119.6(3) . . ?
C10 Fe1 C9 41.0(3) . . ?
C5 Fe1 C6 122.2(4) . . ?
C1 Fe1 C6 109.1(3) . . ?
C4 Fe1 C6 156.4(4) . . ?
C8 Fe1 C6 67.4(4) . . ?
C3 Fe1 C6 162.5(4) . . ?
C10 Fe1 C6 40.4(3) . . ?
C9 Fe1 C6 68.2(4) . . ?
C5 Fe1 C7 157.8(4) . . ?
C1 Fe1 C7 122.6(3) . . ?
C4 Fe1 C7 161.0(4) . . ?
C8 Fe1 C7 39.8(4) . . ?
C3 Fe1 C7 125.5(4) . . ?
C10 Fe1 C7 67.8(3) . . ?
C9 Fe1 C7 67.9(4) . . ?
C6 Fe1 C7 40.0(4) . . ?
C5 Fe1 C2 68.7(3) . . ?
C1 Fe1 C2 40.8(3) . . ?
C4 Fe1 C2 68.4(3) . . ?
C8 Fe1 C2 121.2(3) . . ?
C3 Fe1 C2 40.8(3) . . ?
C10 Fe1 C2 162.6(3) . . ?
C9 Fe1 C2 155.5(3) . . ?
C6 Fe1 C2 126.3(3) . . ?
C7 Fe1 C2 109.2(3) . . ?
C2 C1 C5 107.4(6) . . ?
C2 C1 Fe1 70.4(4) . . ?
C5 C1 Fe1 68.7(4) . . ?
C2 C1 Sb1 129.0(5) . . ?
C5 C1 Sb1 123.7(5) . . ?
Fe1 C1 Sb1 126.8(4) . . ?
C1 C2 C3 107.5(7) . . ?
C1 C2 Fe1 68.8(4) . . ?
C3 C2 Fe1 69.2(4) . . ?
C1 C2 H2 126.2 . . ?
C3 C2 H2 126.2 . . ?
Fe1 C2 H2 127.3 . . ?
C4 C3 C2 108.3(7) . . ?
C4 C3 Fe1 69.6(4) . . ?
C2 C3 Fe1 70.0(4) . . ?
C4 C3 H3 125.9 . . ?
C2 C3 H3 125.9 . . ?
Fe1 C3 H3 126.1 . . ?
C5 C4 C3 108.2(7) . . ?
C5 C4 Fe1 68.9(5) . . ?
C3 C4 Fe1 70.0(4) . . ?
C5 C4 H4 125.9 . . ?
C3 C4 H4 125.9 . . ?
Fe1 C4 H4 126.8 . . ?
C4 C5 C1 108.6(7) . . ?
C4 C5 Fe1 70.6(5) . . ?
C1 C5 Fe1 70.0(4) . . ?
C4 C5 H5 125.7 . . ?
C1 C5 H5 125.7 . . ?
Fe1 C5 H5 125.3 . . ?
C7 C6 C10 108.4(8) . . ?
C7 C6 Fe1 70.1(5) . . ?
C10 C6 Fe1 69.7(4) . . ?
C7 C6 H6 125.8 . . ?
C10 C6 H6 125.8 . . ?
Fe1 C6 H6 126.0 . . ?
C8 C7 C6 108.6(8) . . ?
C8 C7 Fe1 69.8(5) . . ?
C6 C7 Fe1 69.9(5) . . ?
C8 C7 H7 125.7 . . ?
C6 C7 H7 125.7 . . ?
Fe1 C7 H7 126.2 . . ?
C7 C8 C9 108.5(8) . . ?
C7 C8 Fe1 70.4(5) . . ?
C9 C8 Fe1 69.7(5) . . ?
C7 C8 H8 125.7 . . ?
C9 C8 H8 125.7 . . ?
Fe1 C8 H8 125.7 . . ?
C8 C9 C10 106.9(8) . . ?
C8 C9 Fe1 69.5(5) . . ?
C10 C9 Fe1 69.5(4) . . ?
C8 C9 H9 126.6 . . ?
C10 C9 H9 126.6 . . ?
Fe1 C9 H9 126.0 . . ?
C6 C10 C9 107.5(8) . . ?
C6 C10 Fe1 69.9(4) . . ?
C9 C10 Fe1 69.5(4) . . ?
C6 C10 H10 126.2 . . ?
C9 C10 H10 126.2 . . ?
Fe1 C10 H10 125.9 . . ?
C16 C11 C12 114.0(15) . . ?
C16 C11 Sb1 123.2(11) . . ?
C12 C11 Sb1 122.8(12) . . ?
C13 C12 C11 122.1(16) . . ?
C13 C12 H12 119.0 . . ?
C11 C12 H12 119.0 . . ?
C14 C13 C12 120.2(14) . . ?
C14 C13 H13 119.9 . . ?
C12 C13 H13 119.9 . . ?
C13 C14 C15 122.7(12) . . ?
C13 C14 C17 116.8(12) . . ?
C15 C14 C17 120.4(12) . . ?
C16 C15 C14 120.1(12) . . ?
C16 C15 H15 120.0 . . ?
C14 C15 H15 120.0 . . ?
C15 C16 C11 120.8(13) . . ?
C15 C16 H16 119.6 . . ?
C11 C16 H16 119.6 . . ?
F1 C17 F3 105.9(13) . . ?
F1 C17 F2 116.5(18) . . ?
F3 C17 F2 103.0(14) . . ?
F1 C17 C14 108.9(12) . . ?
F3 C17 C14 108.6(12) . . ?
F2 C17 C14 113.4(15) . . ?
C12B C11B C16B 117.3(18) . . ?
C12B C11B Sb1 123.3(15) . . ?
C16B C11B Sb1 119.4(14) . . ?
C11B C12B C13B 125.2(15) . . ?
C11B C12B H12B 117.4 . . ?
C13B C12B H12B 117.4 . . ?
C14B C13B C12B 118.3(12) . . ?
C14B C13B H13B 120.9 . . ?
C12B C13B H13B 120.9 . . ?
C13B C14B C15B 118.2(15) . . ?
C13B C14B C17B 122.5(15) . . ?
C15B C14B C17B 119.3(16) . . ?
C16B C15B C14B 121.6(15) . . ?
C16B C15B H15B 119.2 . . ?
C14B C15B H15B 119.2 . . ?
C11B C16B C15B 119.5(16) . . ?
C11B C16B H16B 120.3 . . ?
C15B C16B H16B 120.3 . . ?
F3B C17B F2B 102.5(14) . . ?
F3B C17B F1B 107.2(16) . . ?
F2B C17B F1B 90.1(17) . . ?
F3B C17B C14B 117.6(15) . . ?
F2B C17B C14B 113.6(14) . . ?
F1B C17B C14B 121.1(14) . . ?
C23 C18 C19 117.7(7) . . ?
C23 C18 Sb1 120.0(6) . . ?
C19 C18 Sb1 122.3(6) . . ?
C18 C19 C20 120.9(8) . . ?
C18 C19 H19 119.6 . . ?
C20 C19 H19 119.6 . . ?
C21 C20 C19 120.0(7) . . ?
C21 C20 H20 120.0 . . ?
C19 C20 H20 120.0 . . ?
C20 C21 C22 119.9(7) . . ?
C20 C21 C24 118.9(8) . . ?
C22 C21 C24 121.2(8) . . ?
C23 C22 C21 119.9(8) . . ?
C23 C22 H22 120.1 . . ?
C21 C22 H22 120.1 . . ?
C22 C23 C18 121.7(7) . . ?
C22 C23 H23 119.1 . . ?
C18 C23 H23 119.1 . . ?
F6B C24 F5B 123.4(19) . . ?
F4 C24 F5 120(2) . . ?
F4 C24 F6 107.2(18) . . ?
F5 C24 F6 85.2(16) . . ?
F6B C24 F4B 103.8(18) . . ?
F5B C24 F4B 88(2) . . ?
F4 C24 C21 116.1(18) . . ?
F6B C24 C21 112.3(14) . . ?
F5B C24 C21 113.6(18) . . ?
F5 C24 C21 113(2) . . ?
F6 C24 C21 110.0(13) . . ?
F4B C24 C21 112.0(16) . . ?

loop_
_geom_bond_atom_site_label_1
_geom_bond_atom_site_label_2
_geom_bond_distance
_geom_bond_site_symmetry_2
_geom_bond_publ_flag
Sb1 C11B 2.02(2) . ?
Sb1 C1 2.115(7) . ?
Sb1 C18 2.152(7) . ?
Sb1 C11 2.259(17) . ?
Fe1 C5 2.016(8) . ?
Fe1 C1 2.032(7) . ?
Fe1 C4 2.037(8) . ?
Fe1 C8 2.041(8) . ?
Fe1 C3 2.042(7) . ?
Fe1 C10 2.043(7) . ?
Fe1 C9 2.044(8) . ?
Fe1 C6 2.045(8) . ?
Fe1 C7 2.048(9) . ?
Fe1 C2 2.053(7) . ?
C1 C2 1.423(9) . ?
C1 C5 1.427(10) . ?
C2 C3 1.428(10) . ?
C2 H2 0.9400 . ?
C3 C4 1.410(12) . ?
C3 H3 0.9400 . ?
C4 C5 1.403(11) . ?
C4 H4 0.9400 . ?
C5 H5 0.9400 . ?
C6 C7 1.400(12) . ?
C6 C10 1.412(12) . ?
C6 H6 0.9400 . ?
C7 C8 1.392(13) . ?
C7 H7 0.9400 . ?
C8 C9 1.424(12) . ?
C8 H8 0.9400 . ?
C9 C10 1.430(12) . ?
C9 H9 0.9400 . ?
C10 H10 0.9400 . ?
C11 C16 1.43(2) . ?
C11 C12 1.45(2) . ?
C12 C13 1.35(2) . ?
C12 H12 0.9400 . ?
C13 C14 1.307(18) . ?
C13 H13 0.9400 . ?
C14 C15 1.368(17) . ?
C14 C17 1.48(2) . ?
C15 C16 1.365(19) . ?
C15 H15 0.9400 . ?
C16 H16 0.9400 . ?
C17 F1 1.320(15) . ?
C17 F3 1.355(14) . ?
C17 F2 1.371(17) . ?
C11B C12B 1.33(2) . ?
C11B C16B 1.37(2) . ?
C12B C13B 1.382(18) . ?
C12B H12B 0.9400 . ?
C13B C14B 1.353(19) . ?
C13B H13B 0.9400 . ?
C14B C15B 1.39(2) . ?
C14B C17B 1.45(2) . ?
C15B C16B 1.39(2) . ?
C15B H15B 0.9400 . ?
C16B H16B 0.9400 . ?
C17B F3B 1.331(15) . ?
C17B F2B 1.384(15) . ?
C17B F1B 1.386(16) . ?
C18 C23 1.382(11) . ?
C18 C19 1.387(10) . ?
C19 C20 1.395(11) . ?
C19 H19 0.9400 . ?
C20 C21 1.365(11) . ?
C20 H20 0.9400 . ?
C21 C22 1.380(11) . ?
C21 C24 1.483(12) . ?
C22 C23 1.375(11) . ?
C22 H22 0.9400 . ?
C23 H23 0.9400 . ?
C24 F4 1.23(3) . ?
C24 F6B 1.30(2) . ?
C24 F5B 1.33(4) . ?
C24 F5 1.36(4) . ?
C24 F6 1.38(2) . ?
C24 F4B 1.41(3) . ?

loop_
_geom_torsion_atom_site_label_1
_geom_torsion_atom_site_label_2
_geom_torsion_atom_site_label_3
_geom_torsion_atom_site_label_4
_geom_torsion
_geom_torsion_site_symmetry_1
_geom_torsion_site_symmetry_2
_geom_torsion_site_symmetry_3
_geom_torsion_site_symmetry_4
_geom_torsion_publ_flag
C5 C1 C2 C3 -0.4(8) . . . . ?
Fe1 C1 C2 C3 58.6(5) . . . . ?
Sb1 C1 C2 C3 -179.4(5) . . . . ?
C5 C1 C2 Fe1 -59.0(5) . . . . ?
Sb1 C1 C2 Fe1 122.0(6) . . . . ?
C1 C2 C3 C4 0.9(8) . . . . ?
Fe1 C2 C3 C4 59.2(5) . . . . ?
C1 C2 C3 Fe1 -58.4(5) . . . . ?
C2 C3 C4 C5 -1.0(9) . . . . ?
Fe1 C3 C4 C5 58.5(6) . . . . ?
C2 C3 C4 Fe1 -59.5(5) . . . . ?
C3 C4 C5 C1 0.7(9) . . . . ?
Fe1 C4 C5 C1 59.9(6) . . . . ?
C3 C4 C5 Fe1 -59.1(5) . . . . ?
C2 C1 C5 C4 -0.2(9) . . . . ?
Fe1 C1 C5 C4 -60.3(6) . . . . ?
Sb1 C1 C5 C4 178.8(5) . . . . ?
C2 C1 C5 Fe1 60.1(5) . . . . ?
Sb1 C1 C5 Fe1 -120.9(5) . . . . ?
C10 C6 C7 C8 0.2(10) . . . . ?
Fe1 C6 C7 C8 -59.2(6) . . . . ?
C10 C6 C7 Fe1 59.4(6) . . . . ?
C6 C7 C8 C9 -0.2(10) . . . . ?
Fe1 C7 C8 C9 -59.5(6) . . . . ?
C6 C7 C8 Fe1 59.3(6) . . . . ?
C7 C8 C9 C10 0.2(9) . . . . ?
Fe1 C8 C9 C10 -59.7(6) . . . . ?
C7 C8 C9 Fe1 59.9(6) . . . . ?
C7 C6 C10 C9 0.0(9) . . . . ?
Fe1 C6 C10 C9 59.6(6) . . . . ?
C7 C6 C10 Fe1 -59.6(6) . . . . ?
C8 C9 C10 C6 -0.1(9) . . . . ?
Fe1 C9 C10 C6 -59.8(6) . . . . ?
C8 C9 C10 Fe1 59.7(5) . . . . ?
C16 C11 C12 C13 5(2) . . . . ?
Sb1 C11 C12 C13 -175.8(12) . . . . ?
C11 C12 C13 C14 -6(2) . . . . ?
C12 C13 C14 C15 4(2) . . . . ?
C12 C13 C14 C17 -178.5(14) . . . . ?
C13 C14 C15 C16 0(2) . . . . ?
C17 C14 C15 C16 -177.8(12) . . . . ?
C14 C15 C16 C11 -1(2) . . . . ?
C12 C11 C16 C15 -1(2) . . . . ?
Sb1 C11 C16 C15 179.5(10) . . . . ?
C13 C14 C17 F1 159.4(13) . . . . ?
C15 C14 C17 F1 -23.1(17) . . . . ?
C13 C14 C17 F3 -85.8(15) . . . . ?
C15 C14 C17 F3 91.7(15) . . . . ?
C13 C14 C17 F2 28.1(19) . . . . ?
C15 C14 C17 F2 -154.4(15) . . . . ?
C16B C11B C12B C13B 1(3) . . . . ?
Sb1 C11B C12B C13B -178.9(11) . . . . ?
C11B C12B C13B C14B 0(2) . . . . ?
C12B C13B C14B C15B 0(2) . . . . ?
C12B C13B C14B C17B 177.2(13) . . . . ?
C13B C14B C15B C16B -1(2) . . . . ?
C17B C14B C15B C16B -178.2(14) . . . . ?
C12B C11B C16B C15B -1(3) . . . . ?
Sb1 C11B C16B C15B 178.0(12) . . . . ?
C14B C15B C16B C11B 2(2) . . . . ?
C13B C14B C17B F3B -48(2) . . . . ?
C15B C14B C17B F3B 128.6(18) . . . . ?
C13B C14B C17B F2B 72(2) . . . . ?
C15B C14B C17B F2B -111.7(19) . . . . ?
C13B C14B C17B F1B 177.1(16) . . . . ?
C15B C14B C17B F1B -6(2) . . . . ?
C23 C18 C19 C20 1.4(12) . . . . ?
Sb1 C18 C19 C20 178.0(6) . . . . ?
C18 C19 C20 C21 -0.7(13) . . . . ?
C19 C20 C21 C22 -0.5(12) . . . . ?
C19 C20 C21 C24 -179.1(8) . . . . ?
C20 C21 C22 C23 0.9(12) . . . . ?
C24 C21 C22 C23 179.5(8) . . . . ?
C21 C22 C23 C18 -0.2(12) . . . . ?
C19 C18 C23 C22 -0.9(11) . . . . ?
Sb1 C18 C23 C22 -177.6(6) . . . . ?
C20 C21 C24 F4 -24.7(19) . . . . ?
C22 C21 C24 F4 156.7(17) . . . . ?
C20 C21 C24 F6B 66.7(16) . . . . ?
C22 C21 C24 F6B -111.9(15) . . . . ?
C20 C21 C24 F5B -147.5(15) . . . . ?
C22 C21 C24 F5B 33.9(18) . . . . ?
C20 C21 C24 F5 -169.6(14) . . . . ?
C22 C21 C24 F5 11.8(17) . . . . ?
C20 C21 C24 F6 97.2(13) . . . . ?
C22 C21 C24 F6 -81.4(13) . . . . ?
C20 C21 C24 F4B -49.6(18) . . . . ?
C22 C21 C24 F4B 131.8(16) . . . . ?
